data_1546489
loop_
_publ_author_name
'Wicker, Jerome G. P.'
'Crowley, Lorraine M.'
'Robshaw, Oliver'
'Little, Edmund J.'
'Stokes, Stephen P.'
'Cooper, Richard I.'
'Lawrence, Simon E.'

_publ_section_title
;
 Will they co-crystallize?
;
_journal_issue 36
_journal_name_full CrystEngComm
_journal_page_first 5336
_journal_page_last 5340
_journal_paper_doi 10.1039/C7CE00587C
_journal_volume 19
_journal_year 2017
_chemical_formula_moiety 'C7 H5 N O4, C7 H4 N O4, C6 H7 N2 O'
_chemical_formula_sum 'C20 H16 N4 O9'
_chemical_formula_weight 456.37
_chemical_name_common 'Nicotinamide + 2Nitrobenzoic Acid from MeCN'
_space_group_crystal_system monoclinic
_space_group_IT_number 15
_space_group_name_Hall '-C 2yc'
_space_group_name_H-M_alt 'C 1 2/c 1'
_symmetry_space_group_name_Hall '-C 2yc'
_symmetry_space_group_name_H-M 'C 1 2/c 1'
_atom_sites_solution_hydrogens mixed
_atom_sites_solution_primary direct
_atom_sites_solution_secondary difmap
_audit_update_record
;
2017-03-17 deposited with the CCDC.
2017-07-05 downloaded from the CCDC.
;
_cell_angle_alpha 90
_cell_angle_beta 105.132(4)
_cell_angle_gamma 90
_cell_formula_units_Z 8
_cell_length_a 27.715(3)
_cell_length_b 7.0371(7)
_cell_length_c 21.947(2)
_cell_measurement_reflns_used 7286
_cell_measurement_temperature 300.(2)
_cell_measurement_theta_max 25.9875
_cell_measurement_theta_min 2.7430
_cell_volume 4132.0(7)
_computing_cell_refinement 'SAINT V8.34A (Bruker AXS Inc., 2013)'
_computing_data_reduction 'SAINT V8.34A (Bruker AXS Inc., 2013)'
_computing_structure_refinement 'SHELXL-2014/7 (Sheldrick, 2014)'
_diffrn_ambient_temperature 300.(2)
_diffrn_detector_area_resol_mean 8.3333
_diffrn_measured_fraction_theta_full 0.998
_diffrn_measured_fraction_theta_max 0.998
_diffrn_measurement_device_type 'Bruker SMART X2S'
_diffrn_measurement_method '\w scans'
_diffrn_radiation_monochromator 'doubly curved silicon crystal'
_diffrn_radiation_type MoK\a
_diffrn_radiation_wavelength 0.71073
_diffrn_reflns_av_R_equivalents 0.0431
_diffrn_reflns_av_unetI/netI 0.0268
_diffrn_reflns_limit_h_max 32
_diffrn_reflns_limit_h_min -32
_diffrn_reflns_limit_k_max 8
_diffrn_reflns_limit_k_min -8
_diffrn_reflns_limit_l_max 19
_diffrn_reflns_limit_l_min -26
_diffrn_reflns_number 22442
_diffrn_reflns_theta_full 25.01
_diffrn_reflns_theta_max 25.01
_diffrn_reflns_theta_min 1.52
_diffrn_source 'micro-focus sealed tube'
_diffrn_source_type XOS
_exptl_absorpt_coefficient_mu 0.118
_exptl_absorpt_correction_T_max 0.98
_exptl_absorpt_correction_T_min 0.90
_exptl_absorpt_correction_type multi-scan
_exptl_absorpt_process_details 'SADABS V2014/5 (Bruker AXS Inc.)'
_exptl_crystal_colour colourless
_exptl_crystal_density_diffrn 1.467
_exptl_crystal_density_method 'not measured'
_exptl_crystal_description Block
_exptl_crystal_F_000 1888
_exptl_crystal_size_max 0.580
_exptl_crystal_size_mid 0.380
_exptl_crystal_size_min 0.190
_refine_diff_density_max 0.249
_refine_diff_density_min -0.193
_refine_ls_extinction_method none
_refine_ls_goodness_of_fit_ref 1.019
_refine_ls_hydrogen_treatment mixed
_refine_ls_matrix_type full
_refine_ls_number_parameters 314
_refine_ls_number_reflns 3633
_refine_ls_number_restraints 20
_refine_ls_restrained_S_all 1.157
_refine_ls_R_factor_all 0.0539
_refine_ls_R_factor_gt 0.0401
_refine_ls_shift/su_max 0.002
_refine_ls_shift/su_mean 0.000
_refine_ls_structure_factor_coef Fsqd
_refine_ls_weighting_details 'w=1/[\s^2^(Fo^2^)+(0.0488P)^2^+3.0686P] where P=(Fo^2^+2Fc^2^)/3'
_refine_ls_weighting_scheme calc
_refine_ls_wR_factor_gt 0.0994
_refine_ls_wR_factor_ref 0.1092
_reflns_number_gt 2875
_reflns_number_total 3633
_reflns_threshold_expression 'I > 2\s(I)'
_cod_data_source_file c7ce00587c3.cif
_cod_data_source_block 1A
_cod_database_code 1546489

loop_
_space_group_symop_operation_xyz
'x, y, z'
'-x, y, -z+1/2'
'x+1/2, y+1/2, z'
'-x+1/2, y+1/2, -z+1/2'
'-x, -y, -z'
'x, -y, z-1/2'
'-x+1/2, -y+1/2, -z'
'x+1/2, -y+1/2, z-1/2'

loop_
_atom_site_type_symbol
_atom_site_label
_atom_site_fract_x
_atom_site_fract_y
_atom_site_fract_z
_atom_site_U_iso_or_equiv
_atom_site_adp_type
_atom_site_calc_flag
_atom_site_refinement_flags_adp
_atom_site_refinement_flags_posn
_atom_site_occupancy
C C1 0.38483(7) 0.1466(3) 0.26047(8) 0.0441(4) Uani d . . 1
C C2 0.40375(8) 0.1384(3) 0.20806(9) 0.0590(6) Uani d . . 1
H H2 0.3994 0.0305 0.1827 0.071 Uiso calc U R 1
C C3 0.42926(9) 0.2940(4) 0.19431(10) 0.0675(7) Uani d . . 1
H H3 0.4425 0.2912 0.1595 0.081 Uiso calc U R 1
C C4 0.43520(8) 0.4527(4) 0.23164(11) 0.0637(6) Uani d . . 1
H H4 0.4521 0.5575 0.2217 0.076 Uiso calc U R 1
C C5 0.41627(7) 0.4587(3) 0.28411(9) 0.0504(5) Uani d . . 1
H H5 0.4207 0.5671 0.3092 0.061 Uiso calc U R 1
C C6 0.39074(6) 0.3047(3) 0.29946(8) 0.0394(4) Uani d . . 1
C C7 0.36688(7) 0.3219(3) 0.35301(9) 0.0427(4) Uani d . . 1
O O8 0.32173(6) 0.3072(3) 0.34378(7) 0.0740(5) Uani d . . 1
O O9 0.39825(6) 0.3600(2) 0.40622(6) 0.0553(4) Uani d . D 1
H H9 0.3873(10) 0.360(4) 0.4386(9) 0.098(10) Uiso d . D 1
N N10 0.35944(7) -0.0206(2) 0.27589(9) 0.0596(5) Uani d . . 1
O O11 0.36650(8) -0.0658(3) 0.33066(9) 0.0852(5) Uani d . . 1
O O12 0.33156(9) -0.1087(3) 0.23294(10) 0.1032(7) Uani d U . 1
C C21 0.30731(6) 0.6973(2) 0.58311(8) 0.0391(4) Uani d . . 1
H H21 0.3227 0.7166 0.5507 0.047 Uiso calc U R 1
N N22 0.31678(6) 0.5391(2) 0.61740(7) 0.0436(4) Uani d . D 1
H H22 0.3378(7) 0.452(3) 0.6107(11) 0.076(7) Uiso d . D 1
C C23 0.29562(8) 0.5055(3) 0.66405(10) 0.0535(5) Uani d . . 1
H H23 0.3032 0.3944 0.6876 0.064 Uiso calc U R 1
C C24 0.26274(9) 0.6331(3) 0.67774(11) 0.0629(6) Uani d . . 1
H H24 0.2476 0.6088 0.7101 0.075 Uiso calc U R 1
C C25 0.25224(8) 0.7983(3) 0.64296(9) 0.0519(5) Uani d . . 1
H H25 0.2299 0.8861 0.6518 0.062 Uiso calc U R 1
C C26 0.27491(6) 0.8335(2) 0.59494(8) 0.0358(4) Uani d . . 1
C C27 0.26665(6) 1.0081(2) 0.55433(8) 0.0366(4) Uani d . . 1
N N28 0.24124(6) 1.1498(2) 0.57097(9) 0.0487(4) Uani d . . 1
H H28A 0.2253(8) 1.137(3) 0.6001(11) 0.060(6) Uiso d . . 1
H H28B 0.2323(8) 1.250(3) 0.5454(10) 0.061(6) Uiso d . . 1
O O29 0.28371(5) 1.01457(18) 0.50780(6) 0.0510(4) Uani d . . 1
C C31 0.41655(7) 0.0928(2) 0.53773(8) 0.0385(4) Uani d . . 1
C C32 0.39604(8) -0.0334(3) 0.48965(10) 0.0517(5) Uani d . . 1
H H32 0.365 -0.0081 0.4622 0.062 Uiso calc U R 1
C C33 0.42176(10) -0.1985(3) 0.48224(12) 0.0663(6) Uani d U . 1
H H33 0.4077 -0.2829 0.4499 0.08 Uiso calc U R 1
C C34 0.46765(11) -0.2372(3) 0.52245(13) 0.0704(7) Uani d U . 1
H H34 0.4843 -0.3484 0.5172 0.084 Uiso calc U R 1
C C35 0.48934(9) -0.1138(3) 0.57030(11) 0.0622(6) Uani d . . 1
H H35 0.5205 -0.1395 0.5975 0.075 Uiso calc U R 1
C C36 0.46348(7) 0.0499(3) 0.57684(9) 0.0440(4) Uani d . . 1
N N37 0.48845(6) 0.1874(3) 0.62515(8) 0.0556(4) Uani d . . 1
O O38 0.48339(6) 0.3558(2) 0.61251(8) 0.0694(4) Uani d . . 1
O O39 0.51337(8) 0.1257(3) 0.67551(9) 0.1012(7) Uani d . . 1
C C40 0.38608(6) 0.2611(2) 0.54882(8) 0.0370(4) Uani d . . 1
O O41 0.37786(5) 0.27224(18) 0.60212(6) 0.0488(3) Uani d . . 1
O O42 0.36913(5) 0.37579(18) 0.50460(6) 0.0472(3) Uani d . . 1

loop_
_atom_site_aniso_label
_atom_site_aniso_U_11
_atom_site_aniso_U_22
_atom_site_aniso_U_33
_atom_site_aniso_U_12
_atom_site_aniso_U_13
_atom_site_aniso_U_23
C1 0.0468(10) 0.0450(10) 0.0412(10) 0.0062(8) 0.0127(8) -0.0050(8)
C2 0.0657(14) 0.0684(14) 0.0447(11) 0.0169(11) 0.0177(10) -0.0108(10)
C3 0.0625(13) 0.0992(19) 0.0496(13) 0.0097(13) 0.0301(11) 0.0054(13)
C4 0.0525(12) 0.0831(16) 0.0584(13) -0.0080(12) 0.0193(11) 0.0112(12)
C5 0.0471(11) 0.0560(12) 0.0474(11) -0.0063(9) 0.0108(9) -0.0030(9)
C6 0.0362(9) 0.0457(10) 0.0356(9) 0.0056(8) 0.0081(7) -0.0024(8)
C7 0.0507(11) 0.0380(10) 0.0416(10) 0.0050(8) 0.0159(9) -0.0032(8)
O8 0.0520(9) 0.1211(15) 0.0544(9) 0.0113(9) 0.0237(7) -0.0122(9)
O9 0.0687(9) 0.0610(9) 0.0378(8) -0.0080(7) 0.0170(7) -0.0084(7)
N10 0.0769(13) 0.0427(10) 0.0626(12) 0.0032(9) 0.0240(10) -0.0119(9)
O11 0.1100(15) 0.0727(11) 0.0763(12) -0.0126(10) 0.0303(11) 0.0132(9)
O12 0.1409(17) 0.0738(12) 0.0930(13) -0.0398(12) 0.0271(12) -0.0371(10)
C21 0.0411(9) 0.0386(9) 0.0384(9) 0.0060(8) 0.0121(8) 0.0004(7)
N22 0.0456(9) 0.0361(8) 0.0483(9) 0.0109(7) 0.0112(7) 0.0002(7)
C23 0.0654(13) 0.0406(10) 0.0560(12) 0.0109(9) 0.0183(11) 0.0138(9)
C24 0.0773(15) 0.0578(13) 0.0657(14) 0.0175(11) 0.0406(12) 0.0208(11)
C25 0.0582(12) 0.0475(11) 0.0578(12) 0.0180(9) 0.0293(10) 0.0093(9)
C26 0.0337(8) 0.0357(9) 0.0374(9) 0.0033(7) 0.0085(7) -0.0012(7)
C27 0.0326(9) 0.0369(9) 0.0396(9) 0.0044(7) 0.0083(7) 0.0007(7)
N28 0.0566(10) 0.0426(9) 0.0542(10) 0.0180(8) 0.0275(9) 0.0120(8)
O29 0.0614(8) 0.0485(8) 0.0514(8) 0.0160(6) 0.0295(7) 0.0115(6)
C31 0.0472(10) 0.0327(9) 0.0427(10) 0.0015(8) 0.0245(8) 0.0008(7)
C32 0.0656(13) 0.0411(11) 0.0556(12) -0.0059(9) 0.0283(10) -0.0106(9)
C33 0.0980(16) 0.0420(11) 0.0724(14) -0.0082(11) 0.0464(13) -0.0134(10)
C34 0.1001(17) 0.0441(11) 0.0857(15) 0.0214(11) 0.0576(14) 0.0083(11)
C35 0.0697(14) 0.0568(13) 0.0731(15) 0.0261(11) 0.0418(12) 0.0226(12)
C36 0.0481(11) 0.0412(10) 0.0501(11) 0.0083(8) 0.0262(9) 0.0090(8)
N37 0.0453(9) 0.0698(12) 0.0513(10) 0.0027(9) 0.0119(8) 0.0044(9)
O38 0.0764(11) 0.0539(10) 0.0728(11) -0.0052(8) 0.0102(8) -0.0043(8)
O39 0.0988(14) 0.1117(16) 0.0716(12) 0.0076(12) -0.0162(11) 0.0173(11)
C40 0.0397(9) 0.0352(9) 0.0381(10) 0.0016(7) 0.0137(8) -0.0037(8)
O41 0.0625(8) 0.0502(8) 0.0388(7) 0.0216(6) 0.0223(6) 0.0039(6)
O42 0.0623(8) 0.0424(7) 0.0382(7) 0.0133(6) 0.0157(6) 0.0034(6)

loop_
_atom_type_symbol
_atom_type_description
_atom_type_scat_dispersion_real
_atom_type_scat_dispersion_imag
_atom_type_scat_source
C C 0.0033 0.0016 'International Tables Vol C Tables 4.2.6.8 and 6.1.1.4'
H H 0.0000 0.0000 'International Tables Vol C Tables 4.2.6.8 and 6.1.1.4'
N N 0.0061 0.0033 'International Tables Vol C Tables 4.2.6.8 and 6.1.1.4'
O O 0.0106 0.0060 'International Tables Vol C Tables 4.2.6.8 and 6.1.1.4'

loop_
_geom_angle_atom_site_label_1
_geom_angle_atom_site_label_2
_geom_angle_atom_site_label_3
_geom_angle
C2 C1 C6 122.45(19)
C2 C1 N10 118.08(18)
C6 C1 N10 119.43(16)
C3 C2 C1 118.4(2)
C3 C2 H2 120.8
C1 C2 H2 120.8
C4 C3 C2 120.33(19)
C4 C3 H3 119.8
C2 C3 H3 119.8
C3 C4 C5 120.7(2)
C3 C4 H4 119.7
C5 C4 H4 119.7
C6 C5 C4 120.49(19)
C6 C5 H5 119.8
C4 C5 H5 119.8
C5 C6 C1 117.63(16)
C5 C6 C7 119.15(16)
C1 C6 C7 122.97(17)
O8 C7 O9 126.08(18)
O8 C7 C6 120.51(17)
O9 C7 C6 113.36(16)
C7 O9 H9 117.(2)
O11 N10 O12 122.7(2)
O11 N10 C1 118.79(18)
O12 N10 C1 118.55(19)
N22 C21 C26 121.02(16)
N22 C21 H21 119.5
C26 C21 H21 119.5
C23 N22 C21 121.56(16)
C23 N22 H22 116.5(16)
C21 N22 H22 121.9(16)
N22 C23 C24 120.42(18)
N22 C23 H23 119.8
C24 C23 H23 119.8
C23 C24 C25 119.24(19)
C23 C24 H24 120.4
C25 C24 H24 120.4
C24 C25 C26 120.01(17)
C24 C25 H25 120.0
C26 C25 H25 120.0
C25 C26 C21 117.74(16)
C25 C26 C27 124.76(15)
C21 C26 C27 117.50(15)
O29 C27 N28 123.13(17)
O29 C27 C26 119.35(15)
N28 C27 C26 117.51(16)
C27 N28 H28A 122.0(14)
C27 N28 H28B 120.1(14)
H28A N28 H28B 115.(2)
C32 C31 C36 117.58(17)
C32 C31 C40 119.38(17)
C36 C31 C40 122.87(16)
C31 C32 C33 120.2(2)
C31 C32 H32 119.9
C33 C32 H32 119.9
C34 C33 C32 120.4(2)
C34 C33 H33 119.8
C32 C33 H33 119.8
C33 C34 C35 120.9(2)
C33 C34 H34 119.6
C35 C34 H34 119.6
C34 C35 C36 118.0(2)
C34 C35 H35 121.0
C36 C35 H35 121.0
C35 C36 C31 122.9(2)
C35 C36 N37 117.66(19)
C31 C36 N37 119.39(16)
O38 N37 O39 123.9(2)
O38 N37 C36 118.19(17)
O39 N37 C36 117.9(2)
O41 C40 O42 124.02(15)
O41 C40 C31 116.47(15)
O42 C40 C31 119.46(15)

loop_
_geom_bond_atom_site_label_1
_geom_bond_atom_site_label_2
_geom_bond_distance
C1 C2 1.384(3)
C1 C6 1.387(2)
C1 N10 1.456(3)
C2 C3 1.379(3)
C2 H2 0.93
C3 C4 1.369(3)
C3 H3 0.93
C4 C5 1.385(3)
C4 H4 0.93
C5 C6 1.383(3)
C5 H5 0.93
C6 C7 1.496(2)
C7 O8 1.219(2)
C7 O9 1.289(2)
O9 H9 0.843(10)
N10 O11 1.209(2)
N10 O12 1.221(2)
C21 N22 1.331(2)
C21 C26 1.383(2)
C21 H21 0.93
N22 C23 1.327(3)
N22 H22 0.885(10)
C23 C24 1.367(3)
C23 H23 0.93
C24 C25 1.380(3)
C24 H24 0.93
C25 C26 1.383(3)
C25 H25 0.93
C26 C27 1.500(2)
C27 O29 1.233(2)
C27 N28 1.326(2)
N28 H28A 0.87(2)
N28 H28B 0.90(2)
C31 C32 1.383(3)
C31 C36 1.392(3)
C31 C40 1.510(2)
C32 C33 1.394(3)
C32 H32 0.93
C33 C34 1.373(4)
C33 H33 0.93
C34 C35 1.374(4)
C34 H34 0.93
C35 C36 1.384(3)
C35 H35 0.93
C36 N37 1.468(3)
N37 O38 1.217(2)
N37 O39 1.220(2)
C40 O41 1.251(2)
C40 O42 1.255(2)

loop_
_geom_hbond_atom_site_label_D
_geom_hbond_atom_site_label_H
_geom_hbond_atom_site_label_A
_geom_hbond_site_symmetry_A
_geom_hbond_distance_DH
_geom_hbond_distance_HA
_geom_hbond_distance_DA
_geom_hbond_angle_DHA
N22 H22 O41 . 0.885(10) 1.724(10) 2.6076(19) 176.(2)
O9 H9 O42 . 0.843(10) 1.656(10) 2.4970(18) 175.(3)
N28 H28B O29 7_576 0.90(2) 2.01(2) 2.902(2) 176.(2)
N28 H28A O8 7_566 0.87(2) 2.05(2) 2.889(2) 161.(2)
C23 H23 O12 6_556 0.93 2.29 3.207(3) 168.9

loop_
_geom_torsion_atom_site_label_1
_geom_torsion_atom_site_label_2
_geom_torsion_atom_site_label_3
_geom_torsion_atom_site_label_4
_geom_torsion
C6 C1 C2 C3 -0.2(3)
N10 C1 C2 C3 -177.93(19)
C1 C2 C3 C4 -0.5(3)
C2 C3 C4 C5 0.8(4)
C3 C4 C5 C6 -0.4(3)
C4 C5 C6 C1 -0.3(3)
C4 C5 C6 C7 -174.65(18)
C2 C1 C6 C5 0.6(3)
N10 C1 C6 C5 178.27(17)
C2 C1 C6 C7 174.71(18)
N10 C1 C6 C7 -7.6(3)
C5 C6 C7 O8 117.5(2)
C1 C6 C7 O8 -56.6(3)
C5 C6 C7 O9 -59.9(2)
C1 C6 C7 O9 126.03(19)
C2 C1 N10 O11 139.8(2)
C6 C1 N10 O11 -38.0(3)
C2 C1 N10 O12 -40.7(3)
C6 C1 N10 O12 141.4(2)
C26 C21 N22 C23 0.1(3)
C21 N22 C23 C24 0.8(3)
N22 C23 C24 C25 -0.7(4)
C23 C24 C25 C26 -0.1(4)
C24 C25 C26 C21 0.8(3)
C24 C25 C26 C27 -179.63(19)
N22 C21 C26 C25 -0.9(3)
N22 C21 C26 C27 179.58(16)
C25 C26 C27 O29 -170.85(19)
C21 C26 C27 O29 8.7(2)
C25 C26 C27 N28 9.5(3)
C21 C26 C27 N28 -170.92(17)
C36 C31 C32 C33 1.1(3)
C40 C31 C32 C33 -174.23(17)
C31 C32 C33 C34 -0.1(3)
C32 C33 C34 C35 -0.6(3)
C33 C34 C35 C36 0.2(3)
C34 C35 C36 C31 0.8(3)
C34 C35 C36 N37 -175.73(18)
C32 C31 C36 C35 -1.5(3)
C40 C31 C36 C35 173.67(17)
C32 C31 C36 N37 174.99(16)
C40 C31 C36 N37 -9.8(2)
C35 C36 N37 O38 140.21(19)
C31 C36 N37 O38 -36.5(2)
C35 C36 N37 O39 -39.3(3)
C31 C36 N37 O39 144.0(2)
C32 C31 C40 O41 120.54(19)
C36 C31 C40 O41 -54.6(2)
C32 C31 C40 O42 -56.9(2)
C36 C31 C40 O42 128.00(18)
